data_7202626
loop_
_publ_author_name
'Manna, Subal Chandra'
'Okamoto, Ken-ichi'
'Zangrando, Ennio'
'Chaudhuri, Nirmalendu Ray'

_publ_section_title
;
 Stabilization of the 2D inclined interpenetrated net of
 {[Co(bpe)(tp)(H2O)2]n by replacement of lattice water molecules with
 appropriate solvent
;
_journal_issue 3
_journal_name_full CrystEngComm
_journal_page_first 199
_journal_paper_doi 10.1039/b617277f
_journal_volume 9
_journal_year 2007
_chemical_formula_moiety 'C20 H20 Co N2 O6, C2 H6 O2'
_chemical_formula_sum 'C22 H26 Co N2 O8'
_chemical_formula_weight 505.38
_chemical_name_common
;
terephthalato-bisaquo-1,2-bis(4-pyridyl)ethane-cobalt(ii)
glycolethylene solvated
;
_chemical_name_systematic
;
terephthalato-bisaquo-1,2-bis(4-pyridyl)ethane-cobalt(II)
glycolethylene solvated
;
_space_group_IT_number 15
_symmetry_cell_setting monoclinic
_symmetry_space_group_name_Hall '-C 2yc'
_symmetry_space_group_name_H-M 'C 1 2/c 1'
_atom_sites_solution_hydrogens geom
_atom_sites_solution_primary direct
_atom_sites_solution_secondary difmap
_audit_creation_method SHELXL-97
_cell_angle_alpha 90.00
_cell_angle_beta 110.79(2)
_cell_angle_gamma 90.00
_cell_formula_units_Z 4
_cell_length_a 19.887(4)
_cell_length_b 10.574(4)
_cell_length_c 11.876(3)
_cell_measurement_temperature 293(2)
_cell_volume 2334.7(12)
_computing_cell_refinement 'Denzo-Scalepack (Macromol. Crystall., 1997)'
_computing_data_collection 'Nonius Xpress'
_computing_data_reduction 'Denzo-Scalepack (Macromol. Crystall., 1997)'
_computing_molecular_graphics 'Ortep3/windows (Farrugia,1997)'
_computing_publication_material 'Wingx 1.64.05 (Farrugia, 1999)'
_computing_structure_refinement 'SHELX97 (Sheldrick, 1998)'
_computing_structure_solution 'SHELX97 (Sheldrick, 1998)'
_diffrn_ambient_temperature 293(2)
_diffrn_measured_fraction_theta_full 0.971
_diffrn_measured_fraction_theta_max 0.971
_diffrn_measurement_device_type 'image plate dip1030'
_diffrn_measurement_method 'laser scanner'
_diffrn_radiation_monochromator graphite
_diffrn_radiation_source 'fine-focus sealed tube'
_diffrn_radiation_type Mok\a
_diffrn_radiation_wavelength 0.71073
_diffrn_reflns_av_R_equivalents 0.0472
_diffrn_reflns_av_sigmaI/netI 0.0461
_diffrn_reflns_limit_h_max 26
_diffrn_reflns_limit_h_min -27
_diffrn_reflns_limit_k_max 14
_diffrn_reflns_limit_k_min -14
_diffrn_reflns_limit_l_max 16
_diffrn_reflns_limit_l_min -14
_diffrn_reflns_number 9500
_diffrn_reflns_theta_full 29.60
_diffrn_reflns_theta_max 29.60
_diffrn_reflns_theta_min 2.22
_exptl_absorpt_coefficient_mu 0.784
_exptl_absorpt_correction_T_max 0.7775
_exptl_absorpt_correction_T_min 0.6571
_exptl_absorpt_correction_type refdelf
_exptl_absorpt_process_details
;
Parkin S,Moezzi B & Hope H, (1995) J. Appl. Cryst. 28, 53-56
Cubic fit to sin(theta)/lambda - 24 parameters
;
_exptl_crystal_colour orange-pink
_exptl_crystal_density_diffrn 1.438
_exptl_crystal_density_method 'not measured'
_exptl_crystal_F_000 1052
_exptl_crystal_size_max 0.70
_exptl_crystal_size_mid 0.35
_exptl_crystal_size_min 0.30
_refine_diff_density_max 0.593
_refine_diff_density_min -0.365
_refine_diff_density_rms 0.052
_refine_ls_extinction_method none
_refine_ls_goodness_of_fit_ref 0.983
_refine_ls_hydrogen_treatment mixed
_refine_ls_matrix_type full
_refine_ls_number_parameters 157
_refine_ls_number_reflns 3196
_refine_ls_number_restraints 0
_refine_ls_restrained_S_all 0.983
_refine_ls_R_factor_all 0.0659
_refine_ls_R_factor_gt 0.0417
_refine_ls_shift/su_max 0.000
_refine_ls_shift/su_mean 0.000
_refine_ls_structure_factor_coef Fsqd
_refine_ls_weighting_details 'calc w=1/[\s^2^(Fo^2^)+(0.0657P)^2^] where P=(Fo^2^+2Fc^2^)/3'
_refine_ls_weighting_scheme calc
_refine_ls_wR_factor_gt 0.1133
_refine_ls_wR_factor_ref 0.1228
_reflns_number_gt 2071
_reflns_number_total 3196
_reflns_threshold_expression >2sigma(I)
_cod_data_source_file b617277f.txt
_cod_data_source_block Complex_2
_cod_original_cell_volume 2334.8(12)
_cod_original_sg_symbol_H-M 'C 2/c'
_cod_database_code 7202626

loop_
_symmetry_equiv_pos_as_xyz
'x, y, z'
'-x, y, -z+1/2'
'x+1/2, y+1/2, z'
'-x+1/2, y+1/2, -z+1/2'
'-x, -y, -z'
'x, -y, z-1/2'
'-x+1/2, -y+1/2, -z'
'x+1/2, -y+1/2, z-1/2'

loop_
_atom_site_label
_atom_site_type_symbol
_atom_site_fract_x
_atom_site_fract_y
_atom_site_fract_z
_atom_site_U_iso_or_equiv
_atom_site_adp_type
_atom_site_occupancy
_atom_site_symmetry_multiplicity
_atom_site_calc_flag
_atom_site_refinement_flags
_atom_site_disorder_assembly
_atom_site_disorder_group
Co Co 0.7500 0.2500 0.5000 0.04215(14) Uani 1 2 d S . .
O1W O 0.76899(11) 0.11476(19) 0.3847(2) 0.0664(5) Uani 1 1 d . . .
H1A H 0.7620(18) 0.040(4) 0.380(3) 0.100 Uiso 1 1 d . . .
H1B H 0.793(2) 0.145(4) 0.355(4) 0.100 Uiso 1 1 d . . .
N1 N 0.83397(10) 0.17439(19) 0.65412(18) 0.0522(5) Uani 1 1 d . . .
C1 C 0.84245(12) 0.0499(2) 0.6721(2) 0.0581(6) Uani 1 1 d . . .
H1 H 0.8093 -0.0038 0.6186 0.070 Uiso 1 1 calc R . .
C2 C 0.89766(14) -0.0028(3) 0.7657(3) 0.0689(7) Uani 1 1 d . . .
H2 H 0.9011 -0.0902 0.7747 0.083 Uiso 1 1 calc R . .
C3 C 0.94799(14) 0.0741(3) 0.8460(3) 0.0738(8) Uani 1 1 d . . .
C4 C 0.93815(15) 0.2040(4) 0.8284(3) 0.0777(9) Uani 1 1 d . . .
H4 H 0.9700 0.2600 0.8813 0.093 Uiso 1 1 calc R . .
C5 C 0.88145(15) 0.2489(3) 0.7328(3) 0.0660(7) Uani 1 1 d . . .
H5 H 0.8760 0.3360 0.7225 0.079 Uiso 1 1 calc R . .
C6 C 1.01031(16) 0.0188(4) 0.9497(3) 0.0958(12) Uani 1 1 d . . .
H6A H 1.0291 -0.0542 0.9211 0.115 Uiso 1 1 calc R . .
H6B H 1.0485 0.0812 0.9771 0.115 Uiso 1 1 calc R . .
O1 O 0.67511(8) 0.12507(15) 0.52360(15) 0.0512(4) Uani 1 1 d . . .
O2 O 0.64694(9) 0.21107(18) 0.67321(17) 0.0606(5) Uani 1 1 d . . .
C7 C 0.63525(10) 0.1391(2) 0.5839(2) 0.0454(5) Uani 1 1 d . . .
C8 C 0.56523(10) 0.0643(2) 0.5417(2) 0.0437(5) Uani 1 1 d . . .
C9 C 0.51631(12) 0.0780(2) 0.5995(2) 0.0504(5) Uani 1 1 d . . .
H9 H 0.5273 0.1303 0.6665 0.060 Uiso 1 1 calc R . .
C10 C 0.54880(11) -0.0145(2) 0.4416(2) 0.0503(5) Uani 1 1 d . . .
H10 H 0.5815 -0.0245 0.4024 0.060 Uiso 1 1 calc R . .
C11 C 0.7763(2) 0.2423(3) 0.9695(4) 0.0950(11) Uani 1 1 d . . .
H11A H 0.7790 0.3195 0.9271 0.114 Uiso 1 1 calc R . .
H11B H 0.8236 0.2250 1.0284 0.114 Uiso 1 1 calc R . .
O3 O 0.75352(16) 0.1383(2) 0.8850(2) 0.1071(9) Uani 1 1 d . . .
H3 H 0.7134 0.1533 0.8357 0.161 Uiso 1 1 calc R . .

loop_
_atom_site_aniso_label
_atom_site_aniso_U_11
_atom_site_aniso_U_22
_atom_site_aniso_U_33
_atom_site_aniso_U_23
_atom_site_aniso_U_13
_atom_site_aniso_U_12
Co 0.0354(2) 0.0443(2) 0.0460(2) -0.00041(19) 0.01349(15) -0.00603(15)
O1W 0.0813(13) 0.0520(11) 0.0826(14) -0.0121(10) 0.0497(11) -0.0155(9)
N1 0.0433(9) 0.0550(12) 0.0519(11) 0.0045(9) 0.0091(8) -0.0076(8)
C1 0.0507(13) 0.0582(15) 0.0590(15) 0.0062(12) 0.0116(10) -0.0072(10)
C2 0.0637(15) 0.0685(17) 0.0699(18) 0.0228(14) 0.0180(13) 0.0024(12)
C3 0.0543(14) 0.102(2) 0.0549(16) 0.0256(15) 0.0070(11) -0.0060(13)
C4 0.0656(17) 0.092(2) 0.0567(17) 0.0043(15) -0.0014(13) -0.0201(15)
C5 0.0604(15) 0.0635(15) 0.0595(15) 0.0008(13) 0.0032(11) -0.0147(12)
C6 0.0588(16) 0.145(3) 0.073(2) 0.045(2) 0.0111(14) 0.0048(19)
O1 0.0431(8) 0.0536(9) 0.0607(10) -0.0039(8) 0.0231(7) -0.0109(6)
O2 0.0605(10) 0.0631(10) 0.0631(11) -0.0161(9) 0.0281(8) -0.0203(8)
C7 0.0395(10) 0.0459(11) 0.0512(12) 0.0038(10) 0.0164(8) -0.0047(8)
C8 0.0403(10) 0.0432(11) 0.0479(12) 0.0013(9) 0.0161(8) -0.0068(8)
C9 0.0506(11) 0.0540(13) 0.0500(13) -0.0070(10) 0.0221(10) -0.0102(10)
C10 0.0438(11) 0.0574(14) 0.0555(13) -0.0054(11) 0.0249(9) -0.0100(9)
C11 0.108(3) 0.084(2) 0.087(3) 0.024(2) 0.027(2) 0.0192(19)
O3 0.172(2) 0.0575(13) 0.0721(15) -0.0064(11) 0.0197(15) 0.0258(14)

loop_
_atom_type_symbol
_atom_type_description
_atom_type_scat_dispersion_real
_atom_type_scat_dispersion_imag
_atom_type_scat_source
C C 0.0033 0.0016 'International Tables Vol C Tables 4.2.6.8 and 6.1.1.4'
H H 0.0000 0.0000 'International Tables Vol C Tables 4.2.6.8 and 6.1.1.4'
O O 0.0106 0.0060 'International Tables Vol C Tables 4.2.6.8 and 6.1.1.4'
Co Co 0.3494 0.9721 'International Tables Vol C Tables 4.2.6.8 and 6.1.1.4'
N N 0.0061 0.0033 'International Tables Vol C Tables 4.2.6.8 and 6.1.1.4'

loop_
_geom_angle_atom_site_label_1
_geom_angle_atom_site_label_2
_geom_angle_atom_site_label_3
_geom_angle
_geom_angle_site_symmetry_1
_geom_angle_site_symmetry_3
_geom_angle_publ_flag
O1 Co O1 180.00(8) 7_656 . ?
O1 Co O1W 87.63(7) 7_656 7_656 ?
O1 Co O1W 92.37(7) . 7_656 ?
O1 Co O1W 92.37(7) 7_656 . ?
O1 Co O1W 87.63(7) . . ?
O1W Co O1W 180.0 7_656 . ?
O1 Co N1 91.50(7) 7_656 7_656 ?
O1 Co N1 88.50(7) . 7_656 ?
O1W Co N1 92.11(9) 7_656 7_656 ?
O1W Co N1 87.89(9) . 7_656 ?
O1 Co N1 88.50(7) 7_656 . ?
O1 Co N1 91.50(7) . . ?
O1W Co N1 87.89(9) 7_656 . ?
O1W Co N1 92.11(9) . . ?
N1 Co N1 180.0 7_656 . ?
C5 N1 C1 117.1(2) . . ?
C5 N1 Co 121.54(18) . . ?
C1 N1 Co 121.31(16) . . ?
N1 C1 C2 123.3(2) . . ?
C1 C2 C3 119.8(3) . . ?
C2 C3 C4 116.7(2) . . ?
C2 C3 C6 121.2(3) . . ?
C4 C3 C6 122.1(3) . . ?
C5 C4 C3 119.8(3) . . ?
N1 C5 C4 123.2(3) . . ?
C6 C6 C3 112.7(3) 5_757 . ?
C7 O1 Co 129.05(15) . . ?
O1 C7 O2 126.1(2) . . ?
O1 C7 C8 116.1(2) . . ?
O2 C7 C8 117.74(19) . . ?
C9 C8 C10 119.56(19) . . ?
C9 C8 C7 120.3(2) . . ?
C10 C8 C7 120.13(19) . . ?
C8 C9 C10 120.6(2) . 5_656 ?
C9 C10 C8 119.8(2) 5_656 . ?
O3 C11 C11 108.7(5) . 7_657 ?

loop_
_geom_bond_atom_site_label_1
_geom_bond_atom_site_label_2
_geom_bond_distance
_geom_bond_site_symmetry_2
_geom_bond_publ_flag
Co O1 2.0828(15) 7_656 ?
Co O1 2.0828(15) . ?
Co O1W 2.105(2) 7_656 ?
Co O1W 2.105(2) . ?
Co N1 2.147(2) 7_656 ?
Co N1 2.147(2) . ?
N1 C5 1.326(3) . ?
N1 C1 1.334(3) . ?
C1 C2 1.373(4) . ?
C2 C3 1.377(4) . ?
C3 C4 1.393(5) . ?
C3 C6 1.520(4) . ?
C4 C5 1.371(4) . ?
C6 C6 1.450(6) 5_757 ?
O1 C7 1.251(3) . ?
O2 C7 1.258(3) . ?
C7 C8 1.524(3) . ?
C8 C9 1.383(3) . ?
C8 C10 1.392(3) . ?
C9 C10 1.384(3) 5_656 ?
C10 C9 1.384(3) 5_656 ?
C11 O3 1.449(4) . ?
C11 C11 1.478(8) 7_657 ?

loop_
_geom_torsion_atom_site_label_1
_geom_torsion_atom_site_label_2
_geom_torsion_atom_site_label_3
_geom_torsion_atom_site_label_4
_geom_torsion
_geom_torsion_site_symmetry_1
_geom_torsion_site_symmetry_2
_geom_torsion_site_symmetry_3
_geom_torsion_site_symmetry_4
_geom_torsion_publ_flag
O1 Co N1 C5 42.0(2) 7_656 . . . ?
O1 Co N1 C5 -138.0(2) . . . . ?
O1W Co N1 C5 -45.7(2) 7_656 . . . ?
O1W Co N1 C5 134.3(2) . . . . ?
N1 Co N1 C5 -129(100) 7_656 . . . ?
O1 Co N1 C1 -135.10(19) 7_656 . . . ?
O1 Co N1 C1 44.90(19) . . . . ?
O1W Co N1 C1 137.2(2) 7_656 . . . ?
O1W Co N1 C1 -42.8(2) . . . . ?
N1 Co N1 C1 54(100) 7_656 . . . ?
C5 N1 C1 C2 -0.9(4) . . . . ?
Co N1 C1 C2 176.3(2) . . . . ?
N1 C1 C2 C3 -0.5(4) . . . . ?
C1 C2 C3 C4 1.7(4) . . . . ?
C1 C2 C3 C6 -179.2(3) . . . . ?
C2 C3 C4 C5 -1.6(5) . . . . ?
C6 C3 C4 C5 179.4(3) . . . . ?
C1 N1 C5 C4 1.0(4) . . . . ?
Co N1 C5 C4 -176.2(3) . . . . ?
C3 C4 C5 N1 0.2(5) . . . . ?
C2 C3 C6 C6 -79.8(6) . . . 5_757 ?
C4 C3 C6 C6 99.2(5) . . . 5_757 ?
O1 Co O1 C7 -51(100) 7_656 . . . ?
O1W Co O1 C7 2.0(2) 7_656 . . . ?
O1W Co O1 C7 -178.0(2) . . . . ?
N1 Co O1 C7 -90.1(2) 7_656 . . . ?
N1 Co O1 C7 89.9(2) . . . . ?
Co O1 C7 O2 -25.1(3) . . . . ?
Co O1 C7 C8 153.04(15) . . . . ?
O1 C7 C8 C9 -177.2(2) . . . . ?
O2 C7 C8 C9 1.1(3) . . . . ?
O1 C7 C8 C10 0.2(3) . . . . ?
O2 C7 C8 C10 178.5(2) . . . . ?
C10 C8 C9 C10 -0.2(4) . . . 5_656 ?
C7 C8 C9 C10 177.2(2) . . . 5_656 ?
C9 C8 C10 C9 0.2(4) . . . 5_656 ?
C7 C8 C10 C9 -177.2(2) . . . 5_656 ?
